data_1515929
loop_
_publ_author_name
'Greenberg, Sharonna'
'Stephan, Douglas W.'

_publ_section_title
;
 Hydroamination as a route to nitrogen-containing oligomers
;
_journal_issue 8
_journal_name_full 'Polymer Chemistry'
_journal_page_first 1332
_journal_paper_doi 10.1039/c0py00120a
_journal_volume 1
_journal_year 2010
_chemical_formula_sum 'C26 H29 N'
_chemical_formula_weight 355.50
_chemical_name_systematic
;
?
;
_space_group_IT_number 14
_symmetry_cell_setting monoclinic
_symmetry_space_group_name_Hall '-P 2ybc'
_symmetry_space_group_name_H-M 'P 1 21/c 1'
_atom_sites_solution_hydrogens geom
_atom_sites_solution_primary direct
_atom_sites_solution_secondary difmap
_audit_creation_method SHELXL-97
_cell_angle_alpha 90.00
_cell_angle_beta 94.908(2)
_cell_angle_gamma 90.00
_cell_formula_units_Z 4
_cell_length_a 11.2839(5)
_cell_length_b 11.8464(5)
_cell_length_c 15.6094(7)
_cell_measurement_temperature 296(2)
_cell_measurement_theta_max 25.0
_cell_measurement_theta_min 2.0
_cell_volume 2078.91(16)
_computing_cell_refinement 'Bruker XSCANS'
_computing_data_collection 'Bruker XSCANS'
_computing_data_reduction 'Bruker SHELXTL'
_computing_molecular_graphics 'Bruker SHELXTL'
_computing_publication_material 'Bruker SHELXTL'
_computing_structure_refinement 'SHELXL-97 (Sheldrick, 1997)'
_computing_structure_solution 'SHELXS-97 (Sheldrick, 1990)'
_diffrn_ambient_temperature 296(2)
_diffrn_measured_fraction_theta_full 0.996
_diffrn_measured_fraction_theta_max 0.996
_diffrn_radiation_monochromator graphite
_diffrn_radiation_source 'fine-focus sealed tube'
_diffrn_radiation_type MoK\a
_diffrn_radiation_wavelength 0.71073
_diffrn_reflns_av_R_equivalents 0.0445
_diffrn_reflns_av_sigmaI/netI 0.0285
_diffrn_reflns_limit_h_max 16
_diffrn_reflns_limit_h_min -16
_diffrn_reflns_limit_k_max 16
_diffrn_reflns_limit_k_min -16
_diffrn_reflns_limit_l_max 22
_diffrn_reflns_limit_l_min -22
_diffrn_reflns_number 44347
_diffrn_reflns_theta_full 30.59
_diffrn_reflns_theta_max 30.59
_diffrn_reflns_theta_min 1.81
_exptl_absorpt_coefficient_mu 0.065
_exptl_absorpt_correction_T_max 0.7461
_exptl_absorpt_correction_T_min 0.6808
_exptl_absorpt_correction_type multi-scan
_exptl_crystal_colour colourless
_exptl_crystal_density_diffrn 1.136
_exptl_crystal_density_method 'not measured'
_exptl_crystal_description needle
_exptl_crystal_F_000 768
_exptl_crystal_size_max 0.32
_exptl_crystal_size_mid 0.13
_exptl_crystal_size_min 0.10
_refine_diff_density_max 0.388
_refine_diff_density_min -0.274
_refine_diff_density_rms 0.042
_refine_ls_extinction_method none
_refine_ls_goodness_of_fit_ref 1.032
_refine_ls_hydrogen_treatment mixed
_refine_ls_matrix_type full
_refine_ls_number_parameters 252
_refine_ls_number_reflns 6382
_refine_ls_number_restraints 0
_refine_ls_restrained_S_all 1.032
_refine_ls_R_factor_all 0.0631
_refine_ls_R_factor_gt 0.0461
_refine_ls_shift/su_max 0.000
_refine_ls_shift/su_mean 0.000
_refine_ls_structure_factor_coef Fsqd
_refine_ls_weighting_details 'calc w=1/[\s^2^(Fo^2^)+(0.0622P)^2^+0.5639P] where P=(Fo^2^+2Fc^2^)/3'
_refine_ls_weighting_scheme calc
_refine_ls_wR_factor_gt 0.1198
_refine_ls_wR_factor_ref 0.1320
_reflns_number_gt 4952
_reflns_number_total 6382
_reflns_threshold_expression >2sigma(I)
_cod_data_source_file c0py00120a.txt
_cod_data_source_block sgx002
_cod_original_sg_symbol_H-M P2(1)/c
_cod_database_code 1515929

loop_
_symmetry_equiv_pos_as_xyz
'x, y, z'
'-x, y+1/2, -z+1/2'
'-x, -y, -z'
'x, -y-1/2, z-1/2'

loop_
_atom_site_label
_atom_site_type_symbol
_atom_site_fract_x
_atom_site_fract_y
_atom_site_fract_z
_atom_site_U_iso_or_equiv
_atom_site_adp_type
_atom_site_occupancy
_atom_site_symmetry_multiplicity
_atom_site_calc_flag
_atom_site_refinement_flags
N1 N 0.19499(7) 0.52041(7) 0.19204(5) 0.02141(17) Uani 1 1 d .
C1 C 0.23753(8) 0.59926(8) 0.14783(6) 0.01900(18) Uani 1 1 d .
C2 C 0.35467(9) 0.59175(9) 0.10784(7) 0.0242(2) Uani 1 1 d .
H2B H 0.3872(12) 0.5162(12) 0.1207(8) 0.027(3) Uiso 1 1 d .
H2A H 0.4115(12) 0.6507(12) 0.1374(9) 0.030(3) Uiso 1 1 d .
C3 C 0.25389(8) 0.41686(8) 0.21305(6) 0.02045(19) Uani 1 1 d .
C4 C 0.21582(9) 0.31746(9) 0.16961(7) 0.0230(2) Uani 1 1 d .
C5 C 0.26037(10) 0.21440(9) 0.20169(7) 0.0283(2) Uani 1 1 d .
H5A H 0.2361 0.1480 0.1737 0.034 Uiso 1 1 calc R
C6 C 0.34006(10) 0.20894(9) 0.27432(8) 0.0301(2) Uani 1 1 d .
H6A H 0.3672 0.1394 0.2956 0.036 Uiso 1 1 calc R
C7 C 0.37890(10) 0.30773(9) 0.31486(7) 0.0271(2) Uani 1 1 d .
H7A H 0.4336 0.3037 0.3629 0.033 Uiso 1 1 calc R
C8 C 0.33822(9) 0.41323(8) 0.28560(6) 0.02181(19) Uani 1 1 d .
C9 C 0.37778(9) 0.52065(9) 0.33327(7) 0.0250(2) Uani 1 1 d .
H9A H 0.3763 0.5818 0.2909 0.030 Uiso 1 1 calc R
C10 C 0.28953(12) 0.55119(12) 0.39836(9) 0.0422(3) Uani 1 1 d .
H10A H 0.2108 0.5553 0.3698 0.063 Uiso 1 1 calc R
H10B H 0.3106 0.6230 0.4238 0.063 Uiso 1 1 calc R
H10C H 0.2917 0.4945 0.4424 0.063 Uiso 1 1 calc R
C11 C 0.50462(11) 0.51339(11) 0.37663(8) 0.0359(3) Uani 1 1 d .
H11A H 0.5585 0.4941 0.3345 0.054 Uiso 1 1 calc R
H11B H 0.5080 0.4565 0.4206 0.054 Uiso 1 1 calc R
H11C H 0.5268 0.5850 0.4019 0.054 Uiso 1 1 calc R
C12 C 0.13212(10) 0.32206(9) 0.08802(7) 0.0275(2) Uani 1 1 d .
H12A H 0.0952 0.3970 0.0848 0.033 Uiso 1 1 calc R
C13 C 0.20371(13) 0.30827(13) 0.00958(8) 0.0424(3) Uani 1 1 d .
H13A H 0.2659 0.3637 0.0117 0.064 Uiso 1 1 calc R
H13B H 0.1521 0.3183 -0.0420 0.064 Uiso 1 1 calc R
H13C H 0.2380 0.2341 0.0099 0.064 Uiso 1 1 calc R
C14 C 0.03256(11) 0.23445(11) 0.08579(9) 0.0361(3) Uani 1 1 d .
H14A H -0.0116 0.2439 0.1352 0.054 Uiso 1 1 calc R
H14B H 0.0663 0.1600 0.0863 0.054 Uiso 1 1 calc R
H14C H -0.0196 0.2443 0.0345 0.054 Uiso 1 1 calc R
C15 C 0.34893(9) 0.61141(9) 0.01118(7) 0.0243(2) Uani 1 1 d .
C16 C 0.24683(11) 0.59286(11) -0.04300(8) 0.0358(3) Uani 1 1 d .
H16A H 0.1772 0.5700 -0.0202 0.043 Uiso 1 1 calc R
C17 C 0.24801(14) 0.60835(14) -0.13153(9) 0.0494(4) Uani 1 1 d .
H17A H 0.1793 0.5954 -0.1675 0.059 Uiso 1 1 calc R
C18 C 0.35098(15) 0.64286(13) -0.16593(8) 0.0497(4) Uani 1 1 d .
H18A H 0.3515 0.6529 -0.2250 0.060 Uiso 1 1 calc R
C19 C 0.45331(14) 0.66244(11) -0.11243(8) 0.0405(3) Uani 1 1 d .
H19A H 0.5225 0.6863 -0.1354 0.049 Uiso 1 1 calc R
C20 C 0.45207(10) 0.64632(10) -0.02455(7) 0.0297(2) Uani 1 1 d .
H20A H 0.5211 0.6590 0.0112 0.036 Uiso 1 1 calc R
C21 C 0.16936(8) 0.70742(8) 0.14067(6) 0.01963(18) Uani 1 1 d .
C22 C 0.05603(9) 0.71348(9) 0.17065(7) 0.0252(2) Uani 1 1 d .
H22A H 0.0223 0.6491 0.1926 0.030 Uiso 1 1 calc R
C23 C -0.00644(10) 0.81430(10) 0.16798(8) 0.0303(2) Uani 1 1 d .
H23A H -0.0819 0.8171 0.1877 0.036 Uiso 1 1 calc R
C24 C 0.04310(11) 0.91100(10) 0.13603(8) 0.0318(2) Uani 1 1 d .
H24A H 0.0015 0.9788 0.1350 0.038 Uiso 1 1 calc R
C25 C 0.15499(11) 0.90631(9) 0.10562(8) 0.0293(2) Uani 1 1 d .
H25A H 0.1882 0.9710 0.0838 0.035 Uiso 1 1 calc R
C26 C 0.21757(9) 0.80506(9) 0.10778(7) 0.0237(2) Uani 1 1 d .
H26A H 0.2924 0.8024 0.0871 0.028 Uiso 1 1 calc R

loop_
_atom_site_aniso_label
_atom_site_aniso_U_11
_atom_site_aniso_U_22
_atom_site_aniso_U_33
_atom_site_aniso_U_23
_atom_site_aniso_U_13
_atom_site_aniso_U_12
N1 0.0233(4) 0.0193(4) 0.0220(4) -0.0005(3) 0.0047(3) 0.0008(3)
C1 0.0186(4) 0.0210(4) 0.0174(4) -0.0011(3) 0.0017(3) 0.0008(3)
C2 0.0214(4) 0.0286(5) 0.0234(5) 0.0058(4) 0.0062(4) 0.0045(4)
C3 0.0219(4) 0.0185(4) 0.0218(4) 0.0011(3) 0.0067(3) 0.0002(3)
C4 0.0245(4) 0.0211(5) 0.0236(5) -0.0014(4) 0.0035(4) 0.0005(4)
C5 0.0326(5) 0.0194(5) 0.0327(6) -0.0028(4) 0.0018(4) 0.0014(4)
C6 0.0348(6) 0.0212(5) 0.0339(6) 0.0033(4) 0.0014(5) 0.0037(4)
C7 0.0300(5) 0.0260(5) 0.0250(5) 0.0031(4) 0.0001(4) 0.0019(4)
C8 0.0244(4) 0.0210(5) 0.0206(4) 0.0000(3) 0.0053(4) -0.0007(3)
C9 0.0296(5) 0.0237(5) 0.0219(5) -0.0013(4) 0.0033(4) -0.0028(4)
C10 0.0457(7) 0.0409(7) 0.0424(7) -0.0180(6) 0.0188(6) -0.0087(6)
C11 0.0350(6) 0.0360(6) 0.0353(6) -0.0032(5) -0.0040(5) -0.0051(5)
C12 0.0311(5) 0.0237(5) 0.0271(5) -0.0024(4) -0.0012(4) -0.0002(4)
C13 0.0424(7) 0.0577(9) 0.0272(6) -0.0052(6) 0.0024(5) -0.0102(6)
C14 0.0302(5) 0.0361(6) 0.0410(7) -0.0004(5) -0.0024(5) -0.0046(5)
C15 0.0281(5) 0.0221(5) 0.0237(5) 0.0027(4) 0.0079(4) 0.0082(4)
C16 0.0327(6) 0.0455(7) 0.0295(6) -0.0039(5) 0.0035(4) 0.0080(5)
C17 0.0536(8) 0.0659(10) 0.0272(6) -0.0069(6) -0.0049(6) 0.0235(7)
C18 0.0751(10) 0.0531(9) 0.0229(6) 0.0061(6) 0.0155(6) 0.0301(8)
C19 0.0573(8) 0.0336(6) 0.0342(6) 0.0088(5) 0.0255(6) 0.0153(6)
C20 0.0347(5) 0.0265(5) 0.0299(5) 0.0034(4) 0.0144(4) 0.0072(4)
C21 0.0211(4) 0.0199(4) 0.0181(4) -0.0008(3) 0.0025(3) 0.0011(3)
C22 0.0248(5) 0.0244(5) 0.0275(5) 0.0025(4) 0.0075(4) 0.0016(4)
C23 0.0280(5) 0.0302(6) 0.0340(6) 0.0007(4) 0.0108(4) 0.0067(4)
C24 0.0371(6) 0.0228(5) 0.0364(6) -0.0008(4) 0.0084(5) 0.0089(4)
C25 0.0366(6) 0.0189(5) 0.0332(6) 0.0007(4) 0.0084(4) -0.0004(4)
C26 0.0243(4) 0.0220(5) 0.0255(5) -0.0005(4) 0.0055(4) -0.0001(4)

loop_
_atom_type_symbol
_atom_type_description
_atom_type_scat_dispersion_real
_atom_type_scat_dispersion_imag
_atom_type_scat_source
C C 0.0033 0.0016 'International Tables Vol C Tables 4.2.6.8 and 6.1.1.4'
H H 0.0000 0.0000 'International Tables Vol C Tables 4.2.6.8 and 6.1.1.4'
N N 0.0061 0.0033 'International Tables Vol C Tables 4.2.6.8 and 6.1.1.4'

loop_
_geom_angle_atom_site_label_1
_geom_angle_atom_site_label_2
_geom_angle_atom_site_label_3
_geom_angle
C1 N1 C3 124.44(8)
N1 C1 C21 116.88(8)
N1 C1 C2 124.16(9)
C21 C1 C2 118.84(8)
C1 C2 C15 115.82(8)
C4 C3 C8 121.09(9)
C4 C3 N1 119.60(9)
C8 C3 N1 118.69(9)
C5 C4 C3 118.23(9)
C5 C4 C12 120.69(9)
C3 C4 C12 121.04(9)
C6 C5 C4 121.47(10)
C7 C6 C5 119.49(10)
C6 C7 C8 121.71(10)
C7 C8 C3 117.96(9)
C7 C8 C9 120.98(9)
C3 C8 C9 120.97(9)
C8 C9 C10 110.06(9)
C8 C9 C11 113.13(9)
C10 C9 C11 110.94(10)
C4 C12 C14 113.44(9)
C4 C12 C13 109.47(10)
C14 C12 C13 110.26(10)
C16 C15 C20 118.74(10)
C16 C15 C2 122.86(10)
C20 C15 C2 118.37(10)
C15 C16 C17 120.35(13)
C18 C17 C16 120.20(13)
C17 C18 C19 120.01(12)
C18 C19 C20 119.67(13)
C19 C20 C15 121.04(12)
C26 C21 C22 118.46(9)
C26 C21 C1 121.62(9)
C22 C21 C1 119.87(9)
C23 C22 C21 120.71(10)
C22 C23 C24 120.23(10)
C23 C24 C25 119.79(10)
C24 C25 C26 120.09(10)
C25 C26 C21 120.72(9)

loop_
_geom_bond_atom_site_label_1
_geom_bond_atom_site_label_2
_geom_bond_distance
N1 C1 1.2790(12)
N1 C3 1.4201(12)
C1 C21 1.4937(13)
C1 C2 1.5119(13)
C2 C15 1.5226(14)
C3 C4 1.4075(14)
C3 C8 1.4162(14)
C4 C5 1.3968(15)
C4 C12 1.5202(15)
C5 C6 1.3869(16)
C6 C7 1.3838(16)
C7 C8 1.3948(14)
C8 C9 1.5216(14)
C9 C10 1.5257(16)
C9 C11 1.5324(16)
C12 C14 1.5277(16)
C12 C13 1.5324(17)
C15 C16 1.3871(16)
C15 C20 1.3955(15)
C16 C17 1.3953(18)
C17 C18 1.383(2)
C18 C19 1.385(2)
C19 C20 1.3863(16)
C21 C26 1.3948(14)
C21 C22 1.4007(14)
C22 C23 1.3857(15)
C23 C24 1.3860(17)
C24 C25 1.3874(16)
C25 C26 1.3909(15)
